data_7033816
loop_
_publ_author_name
'Song, Bai-Qiao'
'Qin, Chao'
'Zhang, Yu-Teng'
'Wu, Xue-Song'
'Shao, Kui-Zhan'
'Su, Zhong-Min'

_publ_section_title
;
 The copper(i) metal azolate framework showing unusual coordination mode
 for the 1,2,4-triazole derivative and photocatalytic activity.
;
_journal_issue 9
_journal_name_full 'Dalton transactions (Cambridge, England : 2003)'
_journal_page_first 3954
_journal_page_last 3958
_journal_paper_doi 10.1039/c4dt03933e
_journal_volume 44
_journal_year 2015
_chemical_formula_moiety 'C62 H42 Cu5 N23, 6(H2O)'
_chemical_formula_sum 'C62 H54 Cu5 N23 O6'
_chemical_formula_weight 1534.98
_chemical_name_systematic
;
 ?
;
_space_group_IT_number 137
_symmetry_cell_setting tetragonal
_symmetry_space_group_name_Hall '-P 4ac 2a'
_symmetry_space_group_name_H-M 'P 42/n m c :2'
_atom_sites_solution_hydrogens geom
_atom_sites_solution_primary direct
_atom_sites_solution_secondary difmap
_audit_creation_method SHELXL-97
_audit_update_record
;
2015-01-24 deposited with the CCDC.
2015-01-26 downloaded from the CCDC.
;
_cell_angle_alpha 90.000(5)
_cell_angle_beta 90.000(5)
_cell_angle_gamma 90.000(5)
_cell_formula_units_Z 4
_cell_length_a 20.777(5)
_cell_length_b 20.777(5)
_cell_length_c 13.715(5)
_cell_measurement_temperature 293(2)
_cell_volume 5921(3)
_computing_cell_refinement SMART
_computing_data_collection 'SMART (Bruker, 1997)'
_computing_data_reduction 'SAINT (Bruker, 1999)'
_computing_molecular_graphics 'Diamond (Brandenburg and Putz, 2008)'
_computing_publication_material SHELXL-97
_computing_structure_refinement 'SHELXL-97 (Sheldrick, 2008)'
_computing_structure_solution 'SHELXS-97(Sheldrick, 2008)'
_diffrn_ambient_temperature 293(2)
_diffrn_measured_fraction_theta_full 0.995
_diffrn_measured_fraction_theta_max 0.995
_diffrn_measurement_device_type 'Bruker APEX CCD area-detector'
_diffrn_measurement_method '\w scans'
_diffrn_radiation_monochromator graphite
_diffrn_radiation_source 'fine-focus sealed tube'
_diffrn_radiation_type MoK\a
_diffrn_radiation_wavelength 0.71069
_diffrn_reflns_av_R_equivalents 0.0528
_diffrn_reflns_av_unetI/netI 0.0219
_diffrn_reflns_limit_h_max 23
_diffrn_reflns_limit_h_min -24
_diffrn_reflns_limit_k_max 24
_diffrn_reflns_limit_k_min -14
_diffrn_reflns_limit_l_max 15
_diffrn_reflns_limit_l_min -16
_diffrn_reflns_number 32580
_diffrn_reflns_theta_full 24.99
_diffrn_reflns_theta_max 24.99
_diffrn_reflns_theta_min 1.78
_exptl_absorpt_coefficient_mu 1.844
_exptl_absorpt_correction_T_max 0.7325
_exptl_absorpt_correction_T_min 0.6764
_exptl_absorpt_correction_type multi-scan
_exptl_absorpt_process_details 'SADABS (Sheldrick, 1996)'
_exptl_crystal_colour brown
_exptl_crystal_density_diffrn 1.722
_exptl_crystal_density_method 'not measured'
_exptl_crystal_description block
_exptl_crystal_F_000 3120
_exptl_crystal_size_max 0.23
_exptl_crystal_size_mid 0.21
_exptl_crystal_size_min 0.18
_refine_diff_density_max 0.945
_refine_diff_density_min -2.441
_refine_diff_density_rms 0.160
_refine_ls_extinction_method none
_refine_ls_goodness_of_fit_ref 1.001
_refine_ls_hydrogen_treatment constr
_refine_ls_matrix_type full
_refine_ls_number_parameters 257
_refine_ls_number_reflns 2754
_refine_ls_number_restraints 0
_refine_ls_restrained_S_all 1.001
_refine_ls_R_factor_all 0.0944
_refine_ls_R_factor_gt 0.0772
_refine_ls_shift/su_max 0.000
_refine_ls_shift/su_mean 0.000
_refine_ls_structure_factor_coef Fsqd
_refine_ls_weighting_details 'calc w=1/[\s^2^(Fo^2^)+(0.0564P)^2^+86.8095P] where P=(Fo^2^+2Fc^2^)/3'
_refine_ls_weighting_scheme calc
_refine_ls_wR_factor_gt 0.1875
_refine_ls_wR_factor_ref 0.1995
_reflns_number_gt 2125
_reflns_number_total 2754
_reflns_threshold_expression >2\s(I)
_cod_data_source_file c4dt03933e2.cif
_cod_data_source_block 1
_cod_depositor_comments
;
The following automatic conversions were performed:

'_symmetry_cell_setting' value 'Tetragonal ' changed to 'tetragonal'
according to
/usr/data/users/saulius/crontab/automatic-downloads/rss-feeds/RSC/lib/dictionaries/cif_core.dic
dictionary named 'cif_core.dic' version 2.4.2 from 2011-04-26.

Automatic conversion script
Id: cif_fix_values 3008 2015-01-20 13:52:24Z robertas 

 Adding full bibliography for 7033816.cif.
;
_cod_original_sg_symbol_Hall '-P 4ac 2a '
_cod_original_sg_symbol_H-M 'P 42/n m c  '
_cod_database_code 7033816

loop_
_symmetry_equiv_pos_as_xyz
'x, y, z'
'-x+1/2, -y+1/2, z'
'x+1/2, -y, -z'
'-x, y+1/2, -z'
'-y, -x, -z+1/2'
'y+1/2, x+1/2, -z+1/2'
'y, -x+1/2, z+1/2'
'-y+1/2, x, z+1/2'
'-x, -y, -z'
'x-1/2, y-1/2, -z'
'-x-1/2, y, z'
'x, -y-1/2, z'
'y, x, z-1/2'
'-y-1/2, -x-1/2, z-1/2'
'-y, x-1/2, -z-1/2'
'y-1/2, -x, -z-1/2'

loop_
_atom_site_label
_atom_site_type_symbol
_atom_site_fract_x
_atom_site_fract_y
_atom_site_fract_z
_atom_site_U_iso_or_equiv
_atom_site_adp_type
_atom_site_occupancy
_atom_site_symmetry_multiplicity
_atom_site_calc_flag
_atom_site_refinement_flags
Cu1 Cu -0.2500 -0.2500 0.0385(3) 0.0832(9) Uani 1 4 d S
Cu2 Cu -0.2500 -0.02289(8) -0.05345(16) 0.0661(6) Uani 1 2 d S
Cu3 Cu 0.17661(4) -0.17661(4) -0.2500 0.0350(4) Uani 1 2 d S
C1 C -0.1146(3) -0.0116(4) -0.1088(7) 0.047(2) Uani 1 1 d .
H1 H -0.1119 -0.0563 -0.1056 0.057 Uiso 1 1 calc R
C2 C -0.1519(4) 0.0828(4) -0.1096(7) 0.053(2) Uani 1 1 d .
H2 H -0.1804 0.1173 -0.1076 0.063 Uiso 1 1 calc R
C3 C -0.0884(4) 0.0877(4) -0.1202(8) 0.060(3) Uani 1 1 d .
H3 H -0.0651 0.1257 -0.1262 0.073 Uiso 1 1 calc R
C4 C 0.0023(3) 0.0083(3) -0.1255(5) 0.0288(15) Uani 1 1 d .
C5 C 0.0495(3) 0.0547(4) -0.1319(6) 0.0385(18) Uani 1 1 d .
H5 H 0.0384 0.0980 -0.1324 0.046 Uiso 1 1 calc R
C6 C 0.1135(3) 0.0364(3) -0.1377(6) 0.0383(18) Uani 1 1 d .
H6 H 0.1452 0.0680 -0.1411 0.046 Uiso 1 1 calc R
C7 C 0.1314(3) -0.0279(3) -0.1385(5) 0.0269(14) Uani 1 1 d .
C8 C 0.0830(3) -0.0733(3) -0.1301(5) 0.0328(16) Uani 1 1 d .
H8 H 0.0937 -0.1167 -0.1286 0.039 Uiso 1 1 calc R
C9 C 0.0195(3) -0.0557(3) -0.1241(5) 0.0336(16) Uani 1 1 d .
H9 H -0.0121 -0.0872 -0.1190 0.040 Uiso 1 1 calc R
C10 C 0.1991(3) -0.0471(3) -0.1487(5) 0.0261(14) Uani 1 1 d .
C11 C -0.1111(7) -0.2308(8) 0.0627(14) 0.059(6) Uani 0.50 1 d P
H11 H -0.1125 -0.2091 0.0035 0.070 Uiso 0.50 1 calc PR
C12 C -0.1408(8) -0.241(9) 0.2055(13) 0.07(3) Uani 0.50 1 d P
H12 H -0.1661 -0.2394 0.2613 0.085 Uiso 0.50 1 calc PR
C13 C -0.0786(8) -0.2361(15) 0.2039(13) 0.060(10) Uani 0.50 1 d P
H13 H -0.0529 -0.2247 0.2566 0.072 Uiso 0.50 1 calc PR
C14 C 0.0074(5) -0.2500 0.0729(9) 0.038(2) Uani 1 2 d S
C15 C 0.0176(5) -0.2500 -0.0240(8) 0.038(2) Uani 1 2 d S
H15 H -0.0173 -0.2500 -0.0664 0.045 Uiso 1 2 calc SR
C16 C 0.0801(5) -0.2500 -0.0615(8) 0.037(2) Uani 1 2 d S
H16 H 0.0864 -0.2500 -0.1286 0.045 Uiso 1 2 calc SR
C17 C 0.1328(4) -0.2500 0.0003(8) 0.035(2) Uani 1 2 d S
C18 C 0.1208(5) -0.2500 0.1019(9) 0.044(3) Uani 1 2 d S
H18 H 0.1553 -0.2500 0.1450 0.053 Uiso 1 2 calc SR
C19 C 0.0591(5) -0.2500 0.1382(9) 0.043(3) Uani 1 2 d S
H19 H 0.0519 -0.2500 0.2051 0.052 Uiso 1 2 calc SR
C20 C 0.2000(4) -0.2500 -0.0372(7) 0.031(2) Uani 1 2 d S
C21 C -0.2500 -0.1125(6) -0.0397(11) 0.056(3) Uani 1 2 d S
N1 N -0.2500 -0.1640(8) -0.0269(11) 0.087(4) Uani 1 2 d S
N3 N -0.1682(3) 0.0208(3) -0.1023(5) 0.0445(16) Uani 1 1 d .
N4 N -0.0641(3) 0.0274(3) -0.1206(4) 0.0341(14) Uani 1 1 d .
N5 N 0.2170(2) -0.1027(2) -0.1894(4) 0.0236(11) Uani 1 1 d .
N6 N 0.2166(4) -0.2500 -0.1311(6) 0.0317(18) Uani 1 2 d S
N7 N -0.1627(5) -0.2500 0.1177(9) 0.088(5) Uani 1 2 d S
N8 N -0.0570(4) -0.2500 0.1123(7) 0.042(2) Uani 1 2 d S
N9 N 0.2500 -0.0107(4) -0.1219(6) 0.033(2) Uani 1 2 d S
N10 N 0.2500 -0.2500 0.0255(9) 0.040(3) Uani 1 4 d S
O1W O 0.2500 0.1187(6) -0.2050(9) 0.091(3) Uani 1 2 d S
H1WA H 0.2500 0.1383 -0.1506 0.109 Uiso 1 2 d SR
H1WB H 0.2500 0.0785 -0.1936 0.109 Uiso 1 2 d SR
O2W O -0.1143(5) -0.1672(5) -0.1358(8) 0.118(3) Uani 1 1 d .
H2WA H -0.1203 -0.1956 -0.1903 0.142 Uiso 1 1 d R
H2WB H -0.1558 -0.1539 -0.1126 0.142 Uiso 1 1 d R

loop_
_atom_site_aniso_label
_atom_site_aniso_U_11
_atom_site_aniso_U_22
_atom_site_aniso_U_33
_atom_site_aniso_U_23
_atom_site_aniso_U_13
_atom_site_aniso_U_12
Cu1 0.0523(15) 0.0788(19) 0.119(3) 0.000 0.000 0.000
Cu2 0.0225(7) 0.0564(10) 0.1194(16) -0.0164(10) 0.000 0.000
Cu3 0.0238(4) 0.0238(4) 0.0576(8) -0.0081(4) -0.0081(4) -0.0074(5)
C1 0.017(3) 0.048(5) 0.077(6) -0.011(4) 0.004(4) -0.003(3)
C2 0.025(4) 0.050(5) 0.084(6) 0.004(5) -0.003(4) 0.010(4)
C3 0.026(4) 0.042(5) 0.114(8) 0.009(5) 0.006(5) 0.007(3)
C4 0.010(3) 0.038(4) 0.038(4) -0.006(3) 0.001(3) 0.004(3)
C5 0.021(3) 0.029(4) 0.066(5) -0.006(4) 0.001(3) 0.005(3)
C6 0.017(3) 0.029(4) 0.069(5) -0.011(4) 0.001(3) -0.005(3)
C7 0.014(3) 0.030(3) 0.037(4) -0.010(3) -0.003(3) 0.002(3)
C8 0.021(3) 0.027(4) 0.050(4) -0.003(3) 0.004(3) 0.000(3)
C9 0.014(3) 0.036(4) 0.050(4) -0.006(3) 0.006(3) -0.006(3)
C10 0.015(3) 0.026(3) 0.038(4) -0.007(3) 0.000(3) 0.000(2)
C11 0.024(7) 0.075(18) 0.077(11) 0.003(9) -0.004(7) 0.002(7)
C12 0.043(8) 0.11(9) 0.060(9) 0.00(2) 0.018(7) 0.01(2)
C13 0.041(8) 0.08(3) 0.062(9) -0.011(11) 0.003(7) -0.007(10)
C14 0.019(5) 0.035(5) 0.060(7) 0.000 0.008(5) 0.000
C15 0.023(5) 0.050(6) 0.041(6) 0.000 -0.003(4) 0.000
C16 0.033(6) 0.041(6) 0.038(6) 0.000 0.002(5) 0.000
C17 0.023(5) 0.022(5) 0.059(7) 0.000 -0.001(5) 0.000
C18 0.030(6) 0.054(7) 0.047(6) 0.000 -0.004(5) 0.000
C19 0.034(6) 0.052(7) 0.043(6) 0.000 0.003(5) 0.000
C20 0.019(4) 0.026(5) 0.047(6) 0.000 0.003(4) 0.000
C21 0.046(7) 0.036(7) 0.086(10) -0.002(7) 0.000 0.000
N1 0.068(9) 0.081(10) 0.113(12) 0.010(9) 0.000 0.000
N3 0.015(3) 0.055(4) 0.063(4) -0.011(3) 0.002(3) 0.004(3)
N4 0.015(3) 0.042(3) 0.045(3) -0.004(3) 0.003(2) 0.004(2)
N5 0.010(2) 0.022(3) 0.038(3) -0.005(2) 0.000(2) 0.001(2)
N6 0.017(4) 0.033(4) 0.045(5) 0.000 0.002(4) 0.000
N7 0.028(6) 0.167(15) 0.067(8) 0.000 0.004(6) 0.000
N8 0.033(5) 0.050(6) 0.044(5) 0.000 0.004(4) 0.000
N9 0.014(4) 0.028(4) 0.056(5) -0.022(4) 0.000 0.000
N10 0.026(6) 0.048(8) 0.046(7) 0.000 0.000 0.000
O1W 0.083(8) 0.076(7) 0.114(9) 0.003(7) 0.000 0.000
O2W 0.112(8) 0.102(7) 0.141(9) -0.003(6) 0.019(7) 0.008(6)

loop_
_atom_type_symbol
_atom_type_description
_atom_type_scat_dispersion_real
_atom_type_scat_dispersion_imag
_atom_type_scat_source
Cu Cu 0.3201 1.2651 'International Tables Vol C Tables 4.2.6.8 and 6.1.1.4'
C C 0.0033 0.0016 'International Tables Vol C Tables 4.2.6.8 and 6.1.1.4'
N N 0.0061 0.0033 'International Tables Vol C Tables 4.2.6.8 and 6.1.1.4'
O O 0.0106 0.0060 'International Tables Vol C Tables 4.2.6.8 and 6.1.1.4'
H H 0.0000 0.0000 'International Tables Vol C Tables 4.2.6.8 and 6.1.1.4'

loop_
_geom_angle_atom_site_label_1
_geom_angle_atom_site_label_2
_geom_angle_atom_site_label_3
_geom_angle
_geom_angle_site_symmetry_1
_geom_angle_site_symmetry_3
N1 Cu1 N1 126.7(9) 2_445 .
N1 Cu1 N7 103.3(3) 2_445 2_445
N1 Cu1 N7 103.3(3) . 2_445
N1 Cu1 N7 103.3(3) 2_445 .
N1 Cu1 N7 103.3(3) . .
N7 Cu1 N7 118.2(7) 2_445 .
C21 Cu2 N3 118.4(2) . 11
C21 Cu2 N3 118.4(2) . .
N3 Cu2 N3 112.8(4) 11 .
N5 Cu3 N5 150.6(3) . 5_554
N5 Cu3 N6 93.6(2) . .
N5 Cu3 N6 107.0(2) 5_554 .
N5 Cu3 N6 107.0(2) . 5_554
N5 Cu3 N6 93.6(2) 5_554 5_554
N6 Cu3 N6 91.3(4) . 5_554
N5 Cu3 Cu3 142.43(15) . 12
N5 Cu3 Cu3 64.32(14) 5_554 12
N6 Cu3 Cu3 50.20(13) . 12
N6 Cu3 Cu3 69.59(17) 5_554 12
N5 Cu3 Cu3 64.32(14) . 11_655
N5 Cu3 Cu3 142.43(15) 5_554 11_655
N6 Cu3 Cu3 69.59(17) . 11_655
N6 Cu3 Cu3 50.20(13) 5_554 11_655
Cu3 Cu3 Cu3 90.0 12 11_655
N3 C1 N4 111.4(7) . .
N3 C1 H1 124.3 . .
N4 C1 H1 124.3 . .
C3 C2 N3 109.5(7) . .
C3 C2 H2 125.3 . .
N3 C2 H2 125.3 . .
C2 C3 N4 107.5(8) . .
C2 C3 H3 126.2 . .
N4 C3 H3 126.2 . .
C5 C4 C9 119.5(6) . .
C5 C4 N4 119.5(6) . .
C9 C4 N4 121.0(6) . .
C4 C5 C6 119.7(7) . .
C4 C5 H5 120.1 . .
C6 C5 H5 120.1 . .
C5 C6 C7 121.3(6) . .
C5 C6 H6 119.3 . .
C7 C6 H6 119.3 . .
C8 C7 C6 117.5(6) . .
C8 C7 C10 121.3(6) . .
C6 C7 C10 121.2(6) . .
C9 C8 C7 121.6(6) . .
C9 C8 H8 119.2 . .
C7 C8 H8 119.2 . .
C8 C9 C4 120.4(6) . .
C8 C9 H9 119.8 . .
C4 C9 H9 119.8 . .
N5 C10 N9 112.3(5) . .
N5 C10 C7 122.8(5) . .
N9 C10 C7 124.9(6) . .
N7 C11 N8 106.4(14) . .
N7 C11 H11 126.8 . .
N8 C11 H11 126.8 . .
N7 C12 C13 110.2(18) . .
N7 C12 H12 124.9 . .
C13 C12 H12 124.9 . .
C12 C13 N8 109(3) . .
C12 C13 H13 125.5 . .
N8 C13 H13 125.5 . .
C15 C14 C19 120.7(9) . .
C15 C14 N8 121.1(10) . .
C19 C14 N8 118.2(10) . .
C14 C15 C16 120.7(10) . .
C14 C15 H15 119.6 . .
C16 C15 H15 119.6 . .
C17 C16 C15 120.7(10) . .
C17 C16 H16 119.7 . .
C15 C16 H16 119.7 . .
C16 C17 C18 117.6(9) . .
C16 C17 C20 122.0(10) . .
C18 C17 C20 120.4(9) . .
C19 C18 C17 121.4(10) . .
C19 C18 H18 119.3 . .
C17 C18 H18 119.3 . .
C18 C19 C14 119.0(11) . .
C18 C19 H19 120.5 . .
C14 C19 H19 120.5 . .
N6 C20 N10 114.5(9) . .
N6 C20 C17 125.3(9) . .
N10 C20 C17 120.2(9) . .
N1 C21 Cu2 176.5(16) . .
C21 N1 Cu1 162.6(16) . .
C1 N3 C2 106.0(6) . .
C1 N3 Cu2 120.3(6) . .
C2 N3 Cu2 131.7(5) . .
C1 N4 C3 105.6(6) . .
C1 N4 C4 126.3(6) . .
C3 N4 C4 128.0(6) . .
C10 N5 N5 106.2(3) . 11_655
C10 N5 Cu3 138.0(4) . .
N5 N5 Cu3 115.68(14) 11_655 .
C20 N6 N6 105.0(5) . 2_545
C20 N6 Cu3 124.8(4) . 12
N6 N6 Cu3 110.41(17) 2_545 12
C20 N6 Cu3 124.8(4) . .
N6 N6 Cu3 110.41(17) 2_545 .
Cu3 N6 Cu3 79.6(3) 12 .
C12 N7 C12 16(10) . 12
C12 N7 C11 101(3) . .
C12 N7 C11 106(3) 12 .
C12 N7 C11 106(3) . 12
C12 N7 C11 101(3) 12 12
C11 N7 C11 33.8(15) . 12
C12 N7 Cu1 140.9(19) . .
C12 N7 Cu1 140.9(19) 12 .
C11 N7 Cu1 112.8(10) . .
C11 N7 Cu1 112.8(10) 12 .
C13 N8 C13 24(3) . 12
C13 N8 C11 104.4(13) . 12
C13 N8 C11 97.2(12) 12 12
C13 N8 C11 97.2(12) . .
C13 N8 C11 104.4(13) 12 .
C11 N8 C11 33.7(15) 12 .
C13 N8 C14 130.5(11) . .
C13 N8 C14 130.5(11) 12 .
C11 N8 C14 125.0(11) 12 .
C11 N8 C14 125.0(11) . .
C10 N9 C10 103.0(7) . 11_655
C20 N10 C20 100.8(12) . 2_545
H1WA O1W H1WB 107.9 . .
H2WA O2W H2WB 108.6 . .

loop_
_geom_bond_atom_site_label_1
_geom_bond_atom_site_label_2
_geom_bond_distance
_geom_bond_site_symmetry_2
Cu1 N1 1.999(15) 2_445
Cu1 N1 1.999(15) .
Cu1 N7 2.115(12) 2_445
Cu1 N7 2.115(12) .
Cu2 C21 1.872(13) .
Cu2 N3 2.039(6) 11
Cu2 N3 2.039(6) .
Cu3 N5 1.938(5) .
Cu3 N5 1.938(5) 5_554
Cu3 N6 2.382(6) .
Cu3 N6 2.382(6) 5_554
Cu3 Cu3 3.0495(18) 12
Cu3 Cu3 3.0495(19) 11_655
C1 N3 1.305(9) .
C1 N4 1.337(9) .
C1 H1 0.9300 .
C2 C3 1.330(11) .
C2 N3 1.337(11) .
C2 H2 0.9300 .
C3 N4 1.350(10) .
C3 H3 0.9300 .
C4 C5 1.377(9) .
C4 C9 1.378(10) .
C4 N4 1.438(8) .
C5 C6 1.386(9) .
C5 H5 0.9300 .
C6 C7 1.388(9) .
C6 H6 0.9300 .
C7 C8 1.383(9) .
C7 C10 1.470(8) .
C8 C9 1.370(9) .
C8 H8 0.9300 .
C9 H9 0.9300 .
C10 N5 1.335(8) .
C10 N9 1.351(8) .
C11 N7 1.369(19) .
C11 N8 1.373(18) .
C11 H11 0.9300 .
C12 N7 1.30(3) .
C12 C13 1.30(3) .
C12 H12 0.9300 .
C13 N8 1.36(2) .
C13 H13 0.9300 .
C14 C15 1.346(15) .
C14 C19 1.398(15) .
C14 N8 1.443(13) .
C15 C16 1.396(14) .
C15 H15 0.9300 .
C16 C17 1.384(15) .
C16 H16 0.9300 .
C17 C18 1.416(16) .
C17 C20 1.487(13) .
C18 C19 1.375(15) .
C18 H18 0.9300 .
C19 H19 0.9300 .
C20 N6 1.333(13) .
C20 N10 1.349(13) .
C21 N1 1.084(17) .
N5 N5 1.370(9) 11_655
N6 N6 1.388(15) 2_545
N6 Cu3 2.382(6) 12
N7 C12 1.30(3) 12
N7 C11 1.369(19) 12
N8 C13 1.36(2) 12
N8 C11 1.373(18) 12
N9 C10 1.351(8) 11_655
N10 C20 1.349(13) 2_545
O1W H1WA 0.8499 .
O1W H1WB 0.8501 .
O2W H2WA 0.9601 .
O2W H2WB 0.9599 .

loop_
_geom_torsion_atom_site_label_1
_geom_torsion_atom_site_label_2
_geom_torsion_atom_site_label_3
_geom_torsion_atom_site_label_4
_geom_torsion
_geom_torsion_site_symmetry_1
_geom_torsion_site_symmetry_4
N3 C2 C3 N4 0.7(12) . .
C9 C4 C5 C6 0.5(12) . .
N4 C4 C5 C6 -179.3(7) . .
C4 C5 C6 C7 0.9(13) . .
C5 C6 C7 C8 -2.0(12) . .
C5 C6 C7 C10 177.5(7) . .
C6 C7 C8 C9 1.8(11) . .
C10 C7 C8 C9 -177.7(7) . .
C7 C8 C9 C4 -0.5(12) . .
C5 C4 C9 C8 -0.7(11) . .
N4 C4 C9 C8 179.1(7) . .
C8 C7 C10 N5 28.3(10) . .
C6 C7 C10 N5 -151.2(7) . .
C8 C7 C10 N9 -154.2(8) . .
C6 C7 C10 N9 26.3(12) . .
N7 C12 C13 N8 -8(15) . .
C19 C14 C15 C16 0.0 . .
N8 C14 C15 C16 180.0 . .
C14 C15 C16 C17 0.0 . .
C15 C16 C17 C18 0.0 . .
C15 C16 C17 C20 180.0 . .
C16 C17 C18 C19 0.0 . .
C20 C17 C18 C19 180.0 . .
C17 C18 C19 C14 0.0 . .
C15 C14 C19 C18 0.0 . .
N8 C14 C19 C18 180.0 . .
C16 C17 C20 N6 0.0 . .
C18 C17 C20 N6 180.0 . .
C16 C17 C20 N10 180.0 . .
C18 C17 C20 N10 0.0 . .
N3 Cu2 C21 N1 -108.7(3) 11 .
N3 Cu2 C21 N1 108.7(3) . .
Cu2 C21 N1 Cu1 0.000(19) . .
N1 Cu1 N1 C21 180.000(3) 2_445 .
N7 Cu1 N1 C21 61.9(3) 2_445 .
N7 Cu1 N1 C21 -61.9(3) . .
N4 C1 N3 C2 -0.3(11) . .
N4 C1 N3 Cu2 -166.0(5) . .
C3 C2 N3 C1 -0.2(11) . .
C3 C2 N3 Cu2 163.1(7) . .
C21 Cu2 N3 C1 -10.7(9) . .
N3 Cu2 N3 C1 -155.3(5) 11 .
C21 Cu2 N3 C2 -172.1(9) . .
N3 Cu2 N3 C2 43.3(10) 11 .
N3 C1 N4 C3 0.7(10) . .
N3 C1 N4 C4 176.7(7) . .
C2 C3 N4 C1 -0.8(11) . .
C2 C3 N4 C4 -176.7(8) . .
C5 C4 N4 C1 -176.0(8) . .
C9 C4 N4 C1 4.2(12) . .
C5 C4 N4 C3 -1.0(12) . .
C9 C4 N4 C3 179.2(9) . .
N9 C10 N5 N5 -0.1(7) . 11_655
C7 C10 N5 N5 177.8(5) . 11_655
N9 C10 N5 Cu3 -176.5(6) . .
C7 C10 N5 Cu3 1.3(11) . .
N5 Cu3 N5 C10 16.6(6) 5_554 .
N6 Cu3 N5 C10 -118.4(7) . .
N6 Cu3 N5 C10 149.1(7) 5_554 .
Cu3 Cu3 N5 C10 -132.4(6) 12 .
Cu3 Cu3 N5 C10 176.3(7) 11_655 .
N5 Cu3 N5 N5 -159.64(12) 5_554 11_655
N6 Cu3 N5 N5 65.3(2) . 11_655
N6 Cu3 N5 N5 -27.1(2) 5_554 11_655
Cu3 Cu3 N5 N5 51.3(3) 12 11_655
Cu3 Cu3 N5 N5 0.0 11_655 11_655
N10 C20 N6 N6 0.0 . 2_545
C17 C20 N6 N6 180.0 . 2_545
N10 C20 N6 Cu3 128.8(4) . 12
C17 C20 N6 Cu3 -51.2(4) . 12
N10 C20 N6 Cu3 -128.8(4) . .
C17 C20 N6 Cu3 51.2(4) . .
N5 Cu3 N6 C20 65.7(6) . .
N5 Cu3 N6 C20 -93.0(6) 5_554 .
N6 Cu3 N6 C20 172.8(7) 5_554 .
Cu3 Cu3 N6 C20 -125.4(6) 12 .
Cu3 Cu3 N6 C20 126.6(6) 11_655 .
N5 Cu3 N6 N6 -60.88(16) . 2_545
N5 Cu3 N6 N6 140.40(17) 5_554 2_545
N6 Cu3 N6 N6 46.26(12) 5_554 2_545
Cu3 Cu3 N6 N6 108.06(18) 12 2_545
Cu3 Cu3 N6 N6 0.0 11_655 2_545
N5 Cu3 N6 Cu3 -168.9(2) . 12
N5 Cu3 N6 Cu3 32.3(3) 5_554 12
N6 Cu3 N6 Cu3 -61.80(13) 5_554 12
Cu3 Cu3 N6 Cu3 -108.06(18) 11_655 12
C13 C12 N7 C12 92(12) . 12
C13 C12 N7 C11 -17(14) . .
C13 C12 N7 C11 18(15) . 12
C13 C12 N7 Cu1 -168(2) . .
N8 C11 N7 C12 36(8) . .
N8 C11 N7 C12 20(9) . 12
N8 C11 N7 C11 -66.0(11) . 12
N8 C11 N7 Cu1 -163.4(7) . .
N1 Cu1 N7 C12 -126(13) 2_445 .
N1 Cu1 N7 C12 101(13) . .
N7 Cu1 N7 C12 -13(13) 2_445 .
N1 Cu1 N7 C12 -101(13) 2_445 12
N1 Cu1 N7 C12 126(13) . 12
N7 Cu1 N7 C12 13(13) 2_445 12
N1 Cu1 N7 C11 85.1(9) 2_445 .
N1 Cu1 N7 C11 -48.3(9) . .
N7 Cu1 N7 C11 -161.6(8) 2_445 .
N1 Cu1 N7 C11 48.3(9) 2_445 12
N1 Cu1 N7 C11 -85.1(9) . 12
N7 Cu1 N7 C11 161.6(8) 2_445 12
C12 C13 N8 C13 -80(9) . 12
C12 C13 N8 C11 -5(9) . 12
C12 C13 N8 C11 29(9) . .
C12 C13 N8 C14 179(9) . .
N7 C11 N8 C13 -39.1(17) . .
N7 C11 N8 C13 -15.4(18) . 12
N7 C11 N8 C11 66.0(11) . 12
N7 C11 N8 C14 168.3(6) . .
C15 C14 N8 C13 -163.9(17) . .
C19 C14 N8 C13 16.1(17) . .
C15 C14 N8 C13 163.9(17) . 12
C19 C14 N8 C13 -16.1(17) . 12
C15 C14 N8 C11 20.8(9) . 12
C19 C14 N8 C11 -159.2(9) . 12
C15 C14 N8 C11 -20.8(9) . .
C19 C14 N8 C11 159.2(9) . .
N5 C10 N9 C10 0.1(11) . 11_655
C7 C10 N9 C10 -177.7(4) . 11_655
N6 C20 N10 C20 0.0 . 2_545
C17 C20 N10 C20 180.0 . 2_545
